data_1512960
loop_
_publ_author_name
'Nomampondomise F. Stuurman'
'Alfred Muller'
'Jeanet Conradie'

_publ_section_title
;
 Conformational analysis of triphenylphosphine in square planar
 [Rh(beta-diketonato)(CO)(PPh3)] complexes. Crystal structure of
 [Rh(PhCOCHCO(CH2)3CH3)(CO)(PPh3)]
;
_journal_name_full
;
Inorganica Chimica Acta
;
_journal_page_first 237
_journal_page_last 244
_journal_paper_doi 10.1016/j.ica.2012.11.001
_journal_volume 395
_journal_year 2013
_chemical_formula_moiety 'C32 H30 O3 P Rh'
_chemical_formula_sum 'C32 H30 O3 P Rh'
_chemical_formula_weight 596.44
_space_group_IT_number 14
_symmetry_cell_setting monoclinic
_symmetry_space_group_name_Hall '-P 2ybc'
_symmetry_space_group_name_H-M 'P 1 21/c 1'
_atom_sites_solution_hydrogens geom
_atom_sites_solution_primary direct
_atom_sites_solution_secondary difmap
_cell_angle_alpha 90
_cell_angle_beta 102.4410(10)
_cell_angle_gamma 90
_cell_formula_units_Z 4
_cell_length_a 10.2580(3)
_cell_length_b 25.3880(8)
_cell_length_c 10.7910(3)
_cell_measurement_reflns_used 5041
_cell_measurement_temperature 100(2)
_cell_measurement_theta_max 28.25
_cell_measurement_theta_min 2.18
_cell_volume 2744.31(14)
_computing_cell_refinement 'SAINT-Plus (Bruker, 2004)'
_computing_data_collection 'Apex2 (Bruker, 2005)'
_computing_data_reduction 'SAINT-Plus and XPREP (Bruker, 2004)'
_computing_molecular_graphics 'DIAMOND (Brandenburg & Putz, 2005)'
_computing_publication_material 'WinGX (Farrugia, 1999)'
_computing_structure_refinement 'SHELXL-97 (Sheldrick, 1997)'
_computing_structure_solution 'SIR97 (Altomare et al., 1999)'
_diffrn_ambient_temperature 100(2)
_diffrn_detector_area_resol_mean 8.4
_diffrn_measured_fraction_theta_full 0.997
_diffrn_measured_fraction_theta_max 0.997
_diffrn_measurement_device_type
;
        Bruker X8 ApexII 4K Kappa CCD
;
_diffrn_measurement_method '\w & \f'
_diffrn_radiation_monochromator graphite
_diffrn_radiation_type MoK\a
_diffrn_radiation_wavelength 0.71069
_diffrn_reflns_av_R_equivalents 0.0305
_diffrn_reflns_av_unetI/netI 0.0284
_diffrn_reflns_limit_h_max 13
_diffrn_reflns_limit_h_min -9
_diffrn_reflns_limit_k_max 33
_diffrn_reflns_limit_k_min -33
_diffrn_reflns_limit_l_max 14
_diffrn_reflns_limit_l_min -14
_diffrn_reflns_number 27503
_diffrn_reflns_theta_full 28.33
_diffrn_reflns_theta_max 28.33
_diffrn_reflns_theta_min 2.03
_diffrn_standards_decay_% 0
_diffrn_standards_interval_count 0
_diffrn_standards_interval_time 0
_diffrn_standards_number 0
_exptl_absorpt_coefficient_mu 0.712
_exptl_absorpt_correction_T_max 0.8256
_exptl_absorpt_correction_T_min 0.7990
_exptl_absorpt_correction_type multi-scan
_exptl_absorpt_process_details
;
        SADABS (Bruker, 1998)
;
_exptl_crystal_colour yellow
_exptl_crystal_density_diffrn 1.444
_exptl_crystal_density_method 'not measured'
_exptl_crystal_description cuboid
_exptl_crystal_F_000 1224
_exptl_crystal_size_max 0.33
_exptl_crystal_size_mid 0.28
_exptl_crystal_size_min 0.28
_refine_diff_density_max 0.828
_refine_diff_density_min -1.368
_refine_diff_density_rms 0.082
_refine_ls_extinction_method none
_refine_ls_goodness_of_fit_ref 1.339
_refine_ls_hydrogen_treatment constr
_refine_ls_matrix_type full
_refine_ls_number_parameters 490
_refine_ls_number_reflns 6832
_refine_ls_number_restraints 369
_refine_ls_restrained_S_all 1.313
_refine_ls_R_factor_all 0.0506
_refine_ls_R_factor_gt 0.0452
_refine_ls_shift/su_max 0.001
_refine_ls_shift/su_mean 0
_refine_ls_structure_factor_coef Fsqd
_refine_ls_weighting_details 'calc w=1/[\s^2^(Fo^2^)+(0.0000P)^2^+6.1021P] where P=(Fo^2^+2Fc^2^)/3'
_refine_ls_weighting_scheme calc
_refine_ls_wR_factor_ref 0.0913
_reflns_number_gt 6216
_reflns_number_total 6832
_reflns_threshold_expression >2sigma(I)
_cod_data_source_file ICA-2013-395-237-244.cif
_cod_data_source_block 6fms1_0m
_cod_original_sg_symbol_H-M 'P 21/c'
_cod_database_code 1512960

loop_
_symmetry_equiv_pos_as_xyz
'x, y, z'
'-x, y+1/2, -z+1/2'
'-x, -y, -z'
'x, -y-1/2, z-1/2'

loop_
_atom_site_label
_atom_site_fract_x
_atom_site_fract_y
_atom_site_fract_z
_atom_site_U_iso_or_equiv
_atom_site_adp_type
_atom_site_calc_flag
_atom_site_refinement_flags
_atom_site_occupancy
_atom_site_disorder_assembly
_atom_site_disorder_group
_atom_site_type_symbol
P 0.72138(8) 0.08029(3) 0.43005(8) 0.01941(16) Uani d . 1 . . P
C11 0.7655(3) 0.05875(13) 0.5943(3) 0.0235(6) Uani d . 1 A . C
C12 0.6612(4) 0.04629(15) 0.6540(4) 0.0351(8) Uani d . 1 . . C
H12 0.5713 0.0497 0.6088 0.042 Uiso calc R 1 A . H
C13 0.6880(4) 0.02907(17) 0.7782(4) 0.0439(10) Uani d . 1 A . C
H13 0.6165 0.0204 0.8178 0.053 Uiso calc R 1 . . H
C14 0.8190(4) 0.02435(16) 0.8455(4) 0.0388(9) Uani d . 1 . . C
H14 0.837 0.0123 0.9308 0.047 Uiso calc R 1 A . H
C15 0.9237(4) 0.03727(14) 0.7883(3) 0.0292(7) Uani d . 1 A . C
H15 1.0134 0.0344 0.8345 0.035 Uiso calc R 1 . . H
C16 0.8966(3) 0.05435(12) 0.6630(3) 0.0227(6) Uani d . 1 . . C
H16 0.9682 0.0631 0.6238 0.027 Uiso calc R 1 A . H
C21 0.8773(3) 0.10628(12) 0.4001(3) 0.0194(6) Uani d . 1 A . C
C22 0.9073(3) 0.15922(13) 0.4256(3) 0.0226(6) Uani d . 1 . . C
H22 0.8469 0.1808 0.4583 0.027 Uiso calc R 1 A . H
C23 1.0247(3) 0.18063(13) 0.4034(3) 0.0266(7) Uani d . 1 A . C
H23 1.0443 0.2168 0.4212 0.032 Uiso calc R 1 . . H
C24 1.1134(3) 0.14961(13) 0.3555(3) 0.0262(7) Uani d . 1 . . C
H24 1.1934 0.1644 0.3401 0.031 Uiso calc R 1 A . H
C25 1.0845(3) 0.09666(13) 0.3302(3) 0.0264(7) Uani d . 1 A . C
H25 1.1451 0.0752 0.2975 0.032 Uiso calc R 1 . . H
C26 0.9669(3) 0.07505(13) 0.3527(3) 0.0242(6) Uani d . 1 . . C
H26 0.9478 0.0388 0.3355 0.029 Uiso calc R 1 A . H
C31 0.6980(3) 0.01886(12) 0.3388(3) 0.0208(6) Uani d . 1 A . C
C32 0.6757(3) 0.02147(13) 0.2065(3) 0.0247(7) Uani d . 1 . . C
H32 0.6726 0.0547 0.1658 0.03 Uiso calc R 1 A . H
C33 0.6581(3) -0.02435(14) 0.1343(3) 0.0299(7) Uani d . 1 A . C
H33 0.6432 -0.0223 0.0445 0.036 Uiso calc R 1 . . H
C34 0.6621(4) -0.07291(14) 0.1930(4) 0.0356(8) Uani d . 1 . . C
H34 0.6492 -0.1042 0.1434 0.043 Uiso calc R 1 A . H
C35 0.6849(4) -0.07603(14) 0.3233(4) 0.0371(9) Uani d . 1 A . C
H35 0.6881 -0.1094 0.3635 0.045 Uiso calc R 1 . . H
C36 0.7032(3) -0.03008(13) 0.3967(4) 0.0295(7) Uani d . 1 . . C
H36 0.7193 -0.0324 0.4866 0.035 Uiso calc R 1 A . H
C8 0.4743(3) 0.11183(13) 0.2547(3) 0.0279(7) Uani d U 1 . . C
Rh 0.55912(7) 0.14180(3) 0.40006(8) 0.01603(12) Uani d PDU 0.897(3) A 1 Rh
O1 0.4212(3) 0.20272(11) 0.3807(3) 0.0184(6) Uani d PDU 0.897(3) A 1 O
O2 0.6526(2) 0.17291(11) 0.5696(2) 0.0224(6) Uani d PDU 0.897(3) A 1 O
C1 0.4150(3) 0.23845(13) 0.4623(3) 0.0177(7) Uani d PDU 0.897(3) A 1 C
C2 0.5042(3) 0.24466(14) 0.5789(3) 0.0208(7) Uani d PDU 0.897(3) A 1 C
H2 0.4876 0.2728 0.6315 0.025 Uiso calc PR 0.897(3) A 1 H
C3 0.6154(3) 0.21319(13) 0.6249(3) 0.0200(7) Uani d PDU 0.897(3) A 1 C
C4 0.7031(3) 0.22605(14) 0.7526(3) 0.0227(7) Uani d PDU 0.897(3) A 1 C
H4A 0.6742 0.2598 0.7837 0.027 Uiso calc PR 0.897(3) A 1 H
H4B 0.7966 0.2302 0.7436 0.027 Uiso calc PR 0.897(3) A 1 H
C5 0.6957(5) 0.18272(17) 0.8482(4) 0.0263(9) Uani d PDU 0.897(3) A 1 C
H5A 0.7229 0.1489 0.8158 0.032 Uiso calc PR 0.897(3) A 1 H
H5B 0.6023 0.1791 0.8579 0.032 Uiso calc PR 0.897(3) A 1 H
C6 0.7860(4) 0.19448(16) 0.9777(4) 0.0299(8) Uani d PDU 0.897(3) A 1 C
H6A 0.8791 0.1988 0.9677 0.036 Uiso calc PR 0.897(3) A 1 H
H6B 0.7577 0.228 1.0107 0.036 Uiso calc PR 0.897(3) A 1 H
C7 0.7809(6) 0.1507(2) 1.0730(4) 0.0453(12) Uani d PDU 0.897(3) A 1 C
H7A 0.6892 0.1468 1.0847 0.068 Uiso calc PR 0.897(3) A 1 H
H7B 0.8401 0.1595 1.1544 0.068 Uiso calc PR 0.897(3) A 1 H
H7C 0.81 0.1175 1.0412 0.068 Uiso calc PR 0.897(3) A 1 H
O3 0.4126(4) 0.09296(15) 0.1636(4) 0.0404(10) Uani d PU 0.897(3) A 1 O
C41 0.2996(3) 0.27574(13) 0.4258(4) 0.0173(7) Uani d PDU 0.897(3) A 1 C
C42 0.2521(3) 0.30509(13) 0.5161(3) 0.0216(7) Uani d PDU 0.897(3) A 1 C
H42 0.2976 0.3037 0.6026 0.026 Uiso calc PR 0.897(3) A 1 H
C43 0.1394(4) 0.33613(14) 0.4809(4) 0.0256(8) Uani d PDU 0.897(3) A 1 C
H43 0.1075 0.3557 0.5432 0.031 Uiso calc PR 0.897(3) A 1 H
C44 0.0731(4) 0.33864(15) 0.3547(4) 0.0269(8) Uani d PDU 0.897(3) A 1 C
H44 -0.0058 0.3592 0.3309 0.032 Uiso calc PR 0.897(3) A 1 H
C45 0.1216(4) 0.31131(15) 0.2641(4) 0.0274(8) Uani d PDU 0.897(3) A 1 C
H45 0.078 0.314 0.1772 0.033 Uiso calc PR 0.897(3) A 1 H
C46 0.2343(4) 0.27986(15) 0.2994(4) 0.0233(8) Uani d PDU 0.897(3) A 1 C
H46 0.2669 0.261 0.2364 0.028 Uiso calc PR 0.897(3) A 1 H
RhB 0.5637(7) 0.1308(3) 0.4328(7) 0.0234(12) Uani d PDU 0.103(3) A 2 Rh
O1B 0.6524(16) 0.1478(7) 0.6153(13) 0.017(4) Uani d PDU 0.103(3) A 2 O
O2B 0.4406(18) 0.1945(7) 0.4290(19) 0.020(5) Uani d PDU 0.103(3) A 2 O
C1B 0.622(2) 0.1860(8) 0.6804(17) 0.021(4) Uani d PDU 0.103(3) A 2 C
C2B 0.524(2) 0.2234(9) 0.638(2) 0.020(4) Uani d PDU 0.103(3) A 2 C
H2B 0.5128 0.2496 0.6983 0.024 Uiso calc PR 0.103(3) A 2 H
C3B 0.440(2) 0.2271(8) 0.520(2) 0.022(4) Uani d PDU 0.103(3) A 2 C
C4B 0.334(3) 0.2694(12) 0.491(3) 0.029(5) Uani d PDU 0.103(3) A 2 C
H4B1 0.265 0.2606 0.5391 0.035 Uiso calc PR 0.103(3) A 2 H
H4B2 0.3765 0.3027 0.5276 0.035 Uiso calc PR 0.103(3) A 2 H
C5B 0.264(3) 0.2806(14) 0.357(3) 0.027(5) Uani d PDU 0.103(3) A 2 C
H5B1 0.2369 0.2468 0.3127 0.033 Uiso calc PR 0.103(3) A 2 H
H5B2 0.3271 0.2982 0.3122 0.033 Uiso calc PR 0.103(3) A 2 H
C6B 0.140(3) 0.3156(13) 0.348(3) 0.033(6) Uani d PDU 0.103(3) A 2 C
H6B1 0.0847 0.3013 0.4048 0.04 Uiso calc PR 0.103(3) A 2 H
H6B2 0.1688 0.3515 0.3779 0.04 Uiso calc PR 0.103(3) A 2 H
C7B 0.057(4) 0.3186(16) 0.214(3) 0.046(8) Uani d PDU 0.103(3) A 2 C
H7B1 0.102 0.3415 0.1631 0.069 Uiso calc PR 0.103(3) A 2 H
H7B2 -0.0309 0.333 0.2157 0.069 Uiso calc PR 0.103(3) A 2 H
H7B3 0.0474 0.2832 0.177 0.069 Uiso calc PR 0.103(3) A 2 H
C41B 0.694(4) 0.1816(11) 0.816(2) 0.027(5) Uani d PDU 0.103(3) A 2 C
C42B 0.723(3) 0.1317(9) 0.869(2) 0.026(5) Uani d PDU 0.103(3) A 2 C
H42B 0.6986 0.1011 0.8191 0.032 Uiso calc PR 0.103(3) A 2 H
C43B 0.787(3) 0.1271(9) 0.996(2) 0.027(5) Uani d PDU 0.103(3) A 2 C
H43B 0.8063 0.0933 1.0328 0.032 Uiso calc PR 0.103(3) A 2 H
C44B 0.822(4) 0.1716(10) 1.068(2) 0.032(5) Uani d PDU 0.103(3) A 2 C
H44B 0.8673 0.1682 1.1543 0.038 Uiso calc PR 0.103(3) A 2 H
C45B 0.794(3) 0.2208(10) 1.017(2) 0.034(5) Uani d PDU 0.103(3) A 2 C
H45B 0.8183 0.2512 1.0676 0.041 Uiso calc PR 0.103(3) A 2 H
C46B 0.729(3) 0.2263(9) 0.890(2) 0.031(5) Uani d PDU 0.103(3) A 2 C
H46B 0.7094 0.2603 0.8541 0.037 Uiso calc PR 0.103(3) A 2 H
O3B 0.451(4) 0.1063(14) 0.146(4) 0.031(4) Uani d PU 0.103(3) A 2 O

loop_
_atom_site_aniso_label
_atom_site_aniso_U_11
_atom_site_aniso_U_22
_atom_site_aniso_U_33
_atom_site_aniso_U_12
_atom_site_aniso_U_13
_atom_site_aniso_U_23
P 0.0148(4) 0.0209(4) 0.0226(4) -0.0013(3) 0.0042(3) -0.0032(3)
C11 0.0232(16) 0.0252(16) 0.0232(15) -0.0026(12) 0.0076(12) -0.0016(12)
C12 0.0287(19) 0.041(2) 0.038(2) -0.0032(16) 0.0129(16) 0.0023(17)
C13 0.046(2) 0.046(2) 0.047(2) 0.0000(19) 0.026(2) 0.0133(19)
C14 0.053(2) 0.038(2) 0.0290(18) 0.0030(18) 0.0174(18) 0.0077(16)
C15 0.0330(19) 0.0286(17) 0.0253(16) 0.0011(14) 0.0051(14) 0.0006(13)
C16 0.0234(16) 0.0217(15) 0.0240(15) -0.0018(12) 0.0074(13) -0.0026(12)
C21 0.0141(14) 0.0242(15) 0.0183(14) -0.0008(11) 0.0002(11) 0.0015(11)
C22 0.0201(15) 0.0271(16) 0.0200(14) -0.0013(12) 0.0027(12) -0.0032(12)
C23 0.0250(17) 0.0264(16) 0.0278(16) -0.0081(13) 0.0046(13) -0.0046(13)
C24 0.0177(15) 0.0325(18) 0.0283(16) -0.0059(13) 0.0046(12) 0.0015(13)
C25 0.0195(15) 0.0299(17) 0.0309(17) 0.0028(13) 0.0076(13) 0.0018(14)
C26 0.0229(16) 0.0217(15) 0.0281(16) 0.0009(12) 0.0057(13) 0.0029(13)
C31 0.0131(14) 0.0208(15) 0.0285(16) 0.0000(11) 0.0046(12) -0.0039(12)
C32 0.0218(16) 0.0214(15) 0.0314(17) -0.0005(12) 0.0066(13) -0.0018(13)
C33 0.0254(17) 0.0330(19) 0.0309(18) -0.0008(14) 0.0050(14) -0.0091(14)
C34 0.0304(19) 0.0267(18) 0.048(2) -0.0001(15) 0.0046(16) -0.0133(16)
C35 0.040(2) 0.0188(16) 0.050(2) 0.0021(15) 0.0043(18) 0.0007(16)
C36 0.0257(17) 0.0256(17) 0.0355(19) 0.0016(13) 0.0030(14) 0.0026(14)
C8 0.0253(17) 0.0196(15) 0.0359(17) 0.0098(13) 0.0003(14) -0.0030(13)
Rh 0.01332(15) 0.0151(3) 0.0191(3) -0.00073(17) 0.00220(19) -0.00367(18)
O1 0.0174(13) 0.0172(13) 0.0198(14) 0.0040(10) 0.0023(11) -0.0031(11)
O2 0.0187(12) 0.0220(13) 0.0243(13) 0.0024(10) -0.0002(10) -0.0056(11)
C1 0.0148(15) 0.0177(15) 0.0212(16) -0.0016(12) 0.0052(13) 0.0009(13)
C2 0.0196(17) 0.0193(16) 0.0226(17) 0.0007(13) 0.0027(14) -0.0050(14)
C3 0.0191(16) 0.0191(16) 0.0211(16) -0.0014(13) 0.0024(13) 0.0001(13)
C4 0.0209(17) 0.0206(16) 0.0234(16) 0.0007(13) -0.0024(13) -0.0016(13)
C5 0.0252(19) 0.0262(19) 0.0265(19) -0.0007(15) 0.0037(17) 0.0014(16)
C6 0.032(2) 0.033(2) 0.0236(18) 0.0064(17) 0.0026(16) 0.0005(16)
C7 0.062(3) 0.042(3) 0.031(2) 0.010(2) 0.008(2) 0.009(2)
O3 0.043(2) 0.032(2) 0.0362(19) 0.0111(15) -0.0136(16) -0.0126(16)
C41 0.0159(17) 0.0133(15) 0.0227(17) 0.0000(12) 0.0042(14) 0.0010(14)
C42 0.0221(17) 0.0200(16) 0.0220(16) 0.0006(13) 0.0034(13) -0.0008(13)
C43 0.0236(18) 0.0214(17) 0.0323(19) 0.0047(14) 0.0070(15) -0.0022(14)
C44 0.0226(18) 0.0227(17) 0.0335(19) 0.0063(14) 0.0019(15) 0.0050(15)
C45 0.027(2) 0.0257(19) 0.028(2) 0.0038(15) 0.0017(16) 0.0055(16)
C46 0.0250(19) 0.0226(17) 0.0216(18) 0.0017(14) 0.0034(15) 0.0006(15)
RhB 0.0220(17) 0.021(2) 0.027(3) -0.0004(16) 0.006(2) 0.0048(17)
O1B 0.022(8) 0.010(8) 0.015(7) 0.000(7) -0.002(6) 0.006(6)
O2B 0.021(9) 0.012(8) 0.021(10) 0.000(7) -0.009(8) 0.003(8)
C1B 0.025(7) 0.020(7) 0.018(7) 0.002(6) 0.002(6) 0.003(6)
C2B 0.022(8) 0.015(8) 0.020(8) 0.005(7) 0.000(7) 0.000(7)
C3B 0.024(8) 0.015(7) 0.023(8) 0.008(6) -0.004(7) 0.003(7)
C4B 0.028(9) 0.022(9) 0.032(10) 0.012(7) -0.005(9) 0.002(9)
C5B 0.025(10) 0.022(9) 0.031(11) 0.012(8) -0.001(10) 0.006(10)
C6B 0.031(11) 0.025(11) 0.040(12) 0.011(9) -0.003(10) 0.011(10)
C7B 0.041(16) 0.036(16) 0.052(17) 0.006(14) -0.006(14) 0.028(14)
C41B 0.032(8) 0.029(8) 0.019(7) 0.003(7) 0.000(7) -0.002(7)
C42B 0.034(9) 0.028(9) 0.018(8) 0.001(8) 0.006(7) -0.001(7)
C43B 0.036(10) 0.032(9) 0.012(8) 0.004(8) 0.003(8) -0.004(8)
C44B 0.041(10) 0.032(10) 0.019(9) 0.004(9) -0.001(8) -0.002(8)
C45B 0.042(10) 0.033(10) 0.023(9) 0.005(9) -0.003(8) -0.003(8)
C46B 0.037(10) 0.031(9) 0.021(8) 0.004(8) -0.005(8) -0.001(7)
O3B 0.030(7) 0.022(7) 0.035(6) 0.003(6) -0.005(7) 0.000(6)

loop_
_atom_type_symbol
_atom_type_description
_atom_type_scat_dispersion_real
_atom_type_scat_dispersion_imag
_atom_type_scat_source
C C 0.0033 0.0016 'International Tables Vol C Tables 4.2.6.8 and 6.1.1.4'
H H 0 0 'International Tables Vol C Tables 4.2.6.8 and 6.1.1.4'
P P 0.1023 0.0942 'International Tables Vol C Tables 4.2.6.8 and 6.1.1.4'
Rh Rh -1.1178 0.9187 'International Tables Vol C Tables 4.2.6.8 and 6.1.1.4'
O O 0.0106 0.006 'International Tables Vol C Tables 4.2.6.8 and 6.1.1.4'

loop_
_geom_angle_atom_site_label_1
_geom_angle_atom_site_label_2
_geom_angle_atom_site_label_3
_geom_angle
C11 P C21 103.79(14)
C11 P C31 104.13(15)
C21 P C31 103.36(14)
C11 P RhB 101.8(2)
C21 P RhB 119.8(2)
C31 P RhB 121.6(2)
C11 P Rh 111.70(11)
C21 P Rh 111.90(11)
C31 P Rh 120.36(10)
C16 C11 C12 118.9(3)
C16 C11 P 123.5(2)
C12 C11 P 117.6(3)
C13 C12 C11 120.5(4)
C13 C12 H12 119.7
C11 C12 H12 119.7
C12 C13 C14 120.2(4)
C12 C13 H13 119.9
C14 C13 H13 119.9
C13 C14 C15 120.1(3)
C13 C14 H14 120
C15 C14 H14 120
C14 C15 C16 119.6(3)
C14 C15 H15 120.2
C16 C15 H15 120.2
C15 C16 C11 120.7(3)
C15 C16 H16 119.6
C11 C16 H16 119.6
C26 C21 C22 119.2(3)
C26 C21 P 122.2(2)
C22 C21 P 118.6(2)
C23 C22 C21 120.4(3)
C23 C22 H22 119.8
C21 C22 H22 119.8
C24 C23 C22 120.4(3)
C24 C23 H23 119.8
C22 C23 H23 119.8
C23 C24 C25 119.6(3)
C23 C24 H24 120.2
C25 C24 H24 120.2
C24 C25 C26 120.2(3)
C24 C25 H25 119.9
C26 C25 H25 119.9
C21 C26 C25 120.3(3)
C21 C26 H26 119.9
C25 C26 H26 119.9
C36 C31 C32 119.0(3)
C36 C31 P 122.2(3)
C32 C31 P 118.8(2)
C33 C32 C31 120.4(3)
C33 C32 H32 119.8
C31 C32 H32 119.8
C34 C33 C32 120.1(3)
C34 C33 H33 119.9
C32 C33 H33 119.9
C35 C34 C33 120.0(3)
C35 C34 H34 120
C33 C34 H34 120
C34 C35 C36 120.2(3)
C34 C35 H35 119.9
C36 C35 H35 119.9
C31 C36 C35 120.3(3)
C31 C36 H36 119.9
C35 C36 H36 119.9
O3B C8 Rh 153.8(16)
O3 C8 Rh 175.9(4)
O3B C8 RhB 163.2(16)
O3 C8 RhB 166.6(4)
C8 Rh O2 177.30(15)
C8 Rh O1 92.10(12)
O2 Rh O1 88.86(10)
C8 Rh P 92.05(10)
O2 Rh P 87.09(7)
O1 Rh P 175.28(9)
C1 O1 Rh 126.5(2)
C3 O2 Rh 126.7(2)
O1 C1 C2 125.6(3)
O1 C1 C41 114.9(3)
C2 C1 C41 119.5(3)
C3 C2 C1 125.7(3)
C3 C2 H2 117.2
C1 C2 H2 117.2
O2 C3 C2 126.5(3)
O2 C3 C4 114.7(3)
C2 C3 C4 118.8(3)
C3 C4 C5 110.8(3)
C3 C4 H4A 109.5
C5 C4 H4A 109.5
C3 C4 H4B 109.5
C5 C4 H4B 109.5
H4A C4 H4B 108.1
C4 C5 C6 111.7(3)
C4 C5 H5A 109.3
C6 C5 H5A 109.3
C4 C5 H5B 109.3
C6 C5 H5B 109.3
H5A C5 H5B 107.9
C7 C6 C5 111.8(4)
C7 C6 H6A 109.2
C5 C6 H6A 109.2
C7 C6 H6B 109.2
C5 C6 H6B 109.2
H6A C6 H6B 107.9
C46 C41 C42 118.6(3)
C46 C41 C1 119.5(3)
C42 C41 C1 121.9(3)
C43 C42 C41 120.6(3)
C43 C42 H42 119.7
C41 C42 H42 119.7
C42 C43 C44 120.0(3)
C42 C43 H43 120
C44 C43 H43 120
C45 C44 C43 119.9(3)
C45 C44 H44 120.1
C43 C44 H44 120.1
C44 C45 C46 120.1(4)
C44 C45 H45 119.9
C46 C45 H45 119.9
C41 C46 C45 120.7(4)
C41 C46 H46 119.7
C45 C46 H46 119.7
C8 RhB O1B 178.1(6)
C8 RhB O2B 91.0(6)
O1B RhB O2B 89.9(7)
C8 RhB P 92.0(3)
O1B RhB P 87.5(5)
O2B RhB P 166.0(6)
C1B O1B RhB 125.7(12)
C3B O2B RhB 126.9(13)
O1B C1B C2B 126.0(16)
O1B C1B C41B 110.7(18)
C2B C1B C41B 122.9(19)
C3B C2B C1B 127.8(18)
C3B C2B H2B 116.1
C1B C2B H2B 116.1
O2B C3B C2B 123.7(17)
O2B C3B C4B 115(2)
C2B C3B C4B 120.9(19)
C5B C4B C3B 120(2)
C5B C4B H4B1 107.3
C3B C4B H4B1 107.3
C5B C4B H4B2 107.3
C3B C4B H4B2 107.3
H4B1 C4B H4B2 106.9
C4B C5B C6B 113(2)
C4B C5B H5B1 109.1
C6B C5B H5B1 109.1
C4B C5B H5B2 109.1
C6B C5B H5B2 109.1
H5B1 C5B H5B2 107.8
C7B C6B C5B 112(2)
C7B C6B H6B1 109.2
C5B C6B H6B1 109.2
C7B C6B H6B2 109.2
C5B C6B H6B2 109.2
H6B1 C6B H6B2 107.9
C6B C7B H7B1 109.5
C6B C7B H7B2 109.5
H7B1 C7B H7B2 109.5
C6B C7B H7B3 109.5
H7B1 C7B H7B3 109.5
H7B2 C7B H7B3 109.5
C46B C41B C42B 120.2(15)
C46B C41B C1B 120.7(19)
C42B C41B C1B 119(2)
C43B C42B C41B 119.5(17)
C43B C42B H42B 120.2
C41B C42B H42B 120.2
C44B C43B C42B 120.0(16)
C44B C43B H43B 120
C42B C43B H43B 120
C45B C44B C43B 120.7(17)
C45B C44B H44B 119.6
C43B C44B H44B 119.6
C44B C45B C46B 120.2(18)
C44B C45B H45B 119.9
C46B C45B H45B 119.9
C41B C46B C45B 119.3(16)
C41B C46B H46B 120.4
C45B C46B H46B 120.4

loop_
_geom_bond_atom_site_label_1
_geom_bond_atom_site_label_2
_geom_bond_distance
P C11 1.817(3)
P C21 1.823(3)
P C31 1.832(3)
P RhB 2.070(8)
P Rh 2.2542(11)
C11 C16 1.393(4)
C11 C12 1.399(5)
C12 C13 1.380(5)
C12 H12 0.95
C13 C14 1.388(6)
C13 H13 0.95
C14 C15 1.389(5)
C14 H14 0.95
C15 C16 1.389(4)
C15 H15 0.95
C16 H16 0.95
C21 C26 1.392(4)
C21 C22 1.393(4)
C22 C23 1.388(4)
C22 H22 0.95
C23 C24 1.385(5)
C23 H23 0.95
C24 C25 1.391(5)
C24 H24 0.95
C25 C26 1.393(4)
C25 H25 0.95
C26 H26 0.95
C31 C36 1.387(5)
C31 C32 1.398(4)
C32 C33 1.390(4)
C32 H32 0.95
C33 C34 1.383(5)
C33 H33 0.95
C34 C35 1.377(5)
C34 H34 0.95
C35 C36 1.400(5)
C35 H35 0.95
C36 H36 0.95
C8 O3B 1.15(4)
C8 O3 1.153(5)
C8 Rh 1.791(4)
C8 RhB 2.002(8)
Rh O2 2.033(2)
Rh O1 2.076(3)
O1 C1 1.275(4)
O2 C3 1.283(4)
C1 C2 1.396(4)
C1 C41 1.500(5)
C2 C3 1.393(5)
C2 H2 0.95
C3 C4 1.510(5)
C4 C5 1.521(5)
C4 H4A 0.99
C4 H4B 0.99
C5 C6 1.531(5)
C5 H5A 0.99
C5 H5B 0.99
C6 C7 1.522(6)
C6 H6A 0.99
C6 H6B 0.99
C7 H7A 0.98
C7 H7B 0.98
C7 H7C 0.98
C41 C46 1.388(5)
C41 C42 1.395(4)
C42 C43 1.383(5)
C42 H42 0.95
C43 C44 1.386(5)
C43 H43 0.95
C44 C45 1.377(5)
C44 H44 0.95
C45 C46 1.388(5)
C45 H45 0.95
C46 H46 0.95
RhB O1B 2.030(13)
RhB O2B 2.046(14)
O1B C1B 1.275(15)
O2B C3B 1.285(15)
C1B C2B 1.387(15)
C1B C41B 1.500(17)
C2B C3B 1.384(15)
C2B H2B 0.95
C3B C4B 1.506(18)
C4B C5B 1.505(17)
C4B H4B1 0.99
C4B H4B2 0.99
C5B C6B 1.538(19)
C5B H5B1 0.99
C5B H5B2 0.99
C6B C7B 1.513(17)
C6B H6B1 0.99
C6B H6B2 0.99
C7B H7B1 0.98
C7B H7B2 0.98
C7B H7B3 0.98
C41B C46B 1.387(18)
C41B C42B 1.395(16)
C42B C43B 1.387(15)
C42B H42B 0.95
C43B C44B 1.375(18)
C43B H43B 0.95
C44B C45B 1.373(16)
C44B H44B 0.95
C45B C46B 1.392(16)
C45B H45B 0.95
C46B H46B 0.95

loop_
_geom_hbond_atom_site_label_D
_geom_hbond_atom_site_label_H
_geom_hbond_atom_site_label_A
_geom_hbond_distance_DH
_geom_hbond_distance_HA
_geom_hbond_distance_DA
_geom_hbond_angle_DHA
_geom_hbond_site_symmetry_A
C22 H22 O2 0.95 2.55 3.333(4) 140.2 .
C24 H24 O1 0.95 2.48 3.391(4) 160.2 1_655

loop_
_geom_torsion_atom_site_label_1
_geom_torsion_atom_site_label_2
_geom_torsion_atom_site_label_3
_geom_torsion_atom_site_label_4
_geom_torsion
C21 P C11 C16 -12.0(3)
C31 P C11 C16 95.8(3)
RhB P C11 C16 -137.0(3)
Rh P C11 C16 -132.8(3)
C21 P C11 C12 167.6(3)
C31 P C11 C12 -84.5(3)
RhB P C11 C12 42.6(4)
Rh P C11 C12 46.9(3)
C16 C11 C12 C13 -1.1(6)
P C11 C12 C13 179.2(3)
C11 C12 C13 C14 0.5(6)
C12 C13 C14 C15 0.4(6)
C13 C14 C15 C16 -0.7(6)
C14 C15 C16 C11 0.1(5)
C12 C11 C16 C15 0.8(5)
P C11 C16 C15 -179.5(3)
C11 P C21 C26 91.0(3)
C31 P C21 C26 -17.4(3)
RhB P C21 C26 -156.5(3)
Rh P C21 C26 -148.4(2)
C11 P C21 C22 -89.0(3)
C31 P C21 C22 162.5(2)
RhB P C21 C22 23.4(4)
Rh P C21 C22 31.5(3)
C26 C21 C22 C23 0.3(5)
P C21 C22 C23 -179.7(2)
C21 C22 C23 C24 0.1(5)
C22 C23 C24 C25 -0.3(5)
C23 C24 C25 C26 0.1(5)
C22 C21 C26 C25 -0.4(5)
P C21 C26 C25 179.5(2)
C24 C25 C26 C21 0.2(5)
C11 P C31 C36 5.5(3)
C21 P C31 C36 113.7(3)
RhB P C31 C36 -108.2(4)
Rh P C31 C36 -120.6(2)
C11 P C31 C32 -173.8(2)
C21 P C31 C32 -65.5(3)
RhB P C31 C32 72.6(4)
Rh P C31 C32 60.1(3)
C36 C31 C32 C33 0.5(5)
P C31 C32 C33 179.8(2)
C31 C32 C33 C34 0.2(5)
C32 C33 C34 C35 -0.6(5)
C33 C34 C35 C36 0.4(6)
C32 C31 C36 C35 -0.7(5)
P C31 C36 C35 -180.0(3)
C34 C35 C36 C31 0.3(5)
O3B C8 Rh O1 86(4)
RhB C8 Rh O1 -123.8(12)
O3B C8 Rh P -92(4)
RhB C8 Rh P 58.5(11)
C11 P Rh C8 -137.56(16)
C21 P Rh C8 106.56(16)
C31 P Rh C8 -15.04(17)
RhB P Rh C8 -114.6(12)
C11 P Rh O2 39.87(14)
C21 P Rh O2 -76.01(13)
C31 P Rh O2 162.39(14)
RhB P Rh O2 62.8(12)
C8 Rh O1 C1 173.4(3)
O2 Rh O1 C1 -4.1(3)
O1 Rh O2 C3 3.3(3)
P Rh O2 C3 -179.1(3)
Rh O1 C1 C2 3.0(5)
Rh O1 C1 C41 -176.6(2)
O1 C1 C2 C3 0.6(6)
C41 C1 C2 C3 -179.8(3)
Rh O2 C3 C2 -1.4(5)
Rh O2 C3 C4 178.2(2)
C1 C2 C3 O2 -1.5(6)
C1 C2 C3 C4 178.9(3)
O2 C3 C4 C5 -66.0(4)
C2 C3 C4 C5 113.6(4)
C3 C4 C5 C6 179.0(3)
C4 C5 C6 C7 -178.9(4)
O1 C1 C41 C46 -18.9(5)
C2 C1 C41 C46 161.6(3)
O1 C1 C41 C42 158.5(3)
C2 C1 C41 C42 -21.1(5)
C46 C41 C42 C43 2.3(5)
C1 C41 C42 C43 -175.1(3)
C41 C42 C43 C44 -0.5(5)
C42 C43 C44 C45 -1.8(6)
C43 C44 C45 C46 2.2(6)
C42 C41 C46 C45 -1.9(5)
C1 C41 C46 C45 175.6(3)
C44 C45 C46 C41 -0.4(6)
O3B C8 RhB O2B 103(7)
O3 C8 RhB O2B -107.7(17)
Rh C8 RhB O2B 54.5(12)
O3B C8 RhB P -63(7)
O3 C8 RhB P 85.9(17)
Rh C8 RhB P -111.8(12)
C11 P RhB C8 -147.3(2)
C21 P RhB C8 99.1(3)
C31 P RhB C8 -32.4(4)
Rh P RhB C8 54.4(11)
C11 P RhB O1B 30.9(5)
C21 P RhB O1B -82.7(5)
C31 P RhB O1B 145.7(5)
Rh P RhB O1B -127.4(13)
C11 P RhB O2B 110(3)
C21 P RhB O2B -3(3)
C31 P RhB O2B -135(3)
Rh P RhB O2B -48(2)
O2B RhB O1B C1B 0.6(12)
P RhB O1B C1B 166.8(13)
C8 RhB O2B C3B 178.5(14)
O1B RhB O2B C3B 0.2(12)
P RhB O2B C3B -79(3)
RhB O1B C1B C2B -1(3)
RhB O1B C1B C41B 172(2)
O1B C1B C2B C3B 0(3)
C41B C1B C2B C3B -171(3)
RhB O2B C3B C2B -1(3)
RhB O2B C3B C4B -178(2)
C1B C2B C3B O2B 1(3)
C1B C2B C3B C4B 178(3)
O2B C3B C4B C5B -16(4)
C2B C3B C4B C5B 167(3)
C3B C4B C5B C6B 167(3)
C4B C5B C6B C7B -170(3)
O1B C1B C41B C46B 149(3)
C2B C1B C41B C46B -38(4)
O1B C1B C41B C42B -32(3)
C2B C1B C41B C42B 140(2)
C46B C41B C42B C43B 0(2)
C1B C41B C42B C43B -178(3)
C41B C42B C43B C44B 0(2)
C42B C43B C44B C45B 1(4)
C43B C44B C45B C46B -1(5)
C42B C41B C46B C45B 0(4)
C1B C41B C46B C45B 179(3)
C44B C45B C46B C41B 0(5)
